data_7249568
loop_
_publ_author_name
'Gurbanov, Atash V.'
'Mahmoudi, Ghodrat'
'Zangrando, Ennio'
'Zubkov, Fedor I.'
'Hasanov, Khudayar I.'
'Mahmudov, Kamran T.'

_publ_section_title
;
 Bridging linker installation strategy in the engineering of copper(ii)
 complexes: activation of nitriles, efficient catalysts for the
 cyanosilylation of aldehydes
;
_journal_issue 47
_journal_name_full CrystEngComm
_journal_page_first 6692
_journal_page_last 6700
_journal_paper_doi 10.1039/D4CE00950A
_journal_volume 26
_journal_year 2024
_chemical_formula_moiety 'C34 H36 Cu2 N10 O10 S2, 2(H2 O)'
_chemical_formula_sum 'C34 H40 Cu2 N10 O12 S2'
_chemical_formula_weight 971.96
_space_group_crystal_system monoclinic
_space_group_IT_number 15
_space_group_name_Hall '-C 2yc'
_space_group_name_H-M_alt 'C 1 2/c 1'
_atom_sites_solution_hydrogens mixed
_atom_sites_solution_primary direct
_atom_sites_solution_secondary difmap
_audit_creation_method SHELXL-2019/2
_audit_update_record
;
2024-08-16 deposited with the CCDC.	2024-11-11 downloaded from the CCDC.
;
_cell_angle_alpha 90
_cell_angle_beta 103.584(3)
_cell_angle_gamma 90
_cell_formula_units_Z 4
_cell_length_a 35.241(3)
_cell_length_b 8.9159(8)
_cell_length_c 13.4655(10)
_cell_measurement_reflns_used 7434
_cell_measurement_temperature 296(2)
_cell_measurement_theta_max 26.37
_cell_measurement_theta_min 2.36
_cell_volume 4112.6(6)
_computing_cell_refinement 'Bruker SAINT'
_computing_data_collection 'Bruker APEX2'
_computing_data_reduction 'Bruker SAINT'
_computing_structure_refinement 'SHELXL-2019/2 (Sheldrick, 2019)'
_computing_structure_solution 'SHELXS-97 (Sheldrick 2008)'
_diffrn_ambient_temperature 296(2)
_diffrn_measured_fraction_theta_full 0.998
_diffrn_measured_fraction_theta_max 0.995
_diffrn_measurement_device_type 'Bruker APEX-II CCD'
_diffrn_measurement_method '\f and \w scans'
_diffrn_radiation_type MoK\a
_diffrn_radiation_wavelength 0.71073
_diffrn_reflns_av_R_equivalents 0.1037
_diffrn_reflns_av_unetI/netI 0.0427
_diffrn_reflns_Laue_measured_fraction_full 0.998
_diffrn_reflns_Laue_measured_fraction_max 0.995
_diffrn_reflns_limit_h_max 44
_diffrn_reflns_limit_h_min -44
_diffrn_reflns_limit_k_max 11
_diffrn_reflns_limit_k_min -11
_diffrn_reflns_limit_l_max 16
_diffrn_reflns_limit_l_min -16
_diffrn_reflns_number 43724
_diffrn_reflns_point_group_measured_fraction_full 0.998
_diffrn_reflns_point_group_measured_fraction_max 0.995
_diffrn_reflns_theta_full 25.242
_diffrn_reflns_theta_max 26.426
_diffrn_reflns_theta_min 2.360
_diffrn_source 'fine-focus sealed tube'
_exptl_absorpt_coefficient_mu 1.209
_exptl_absorpt_correction_T_max 0.838
_exptl_absorpt_correction_T_min 0.714
_exptl_absorpt_correction_type multi-scan
_exptl_absorpt_process_details 'SADABS (Bruker, 2008)'
_exptl_crystal_colour green
_exptl_crystal_density_diffrn 1.570
_exptl_crystal_description prism
_exptl_crystal_F_000 2000
_exptl_crystal_size_max 0.300
_exptl_crystal_size_mid 0.230
_exptl_crystal_size_min 0.140
_refine_diff_density_max 2.123
_refine_diff_density_min -0.610
_refine_diff_density_rms 0.096
_refine_ls_extinction_method none
_refine_ls_goodness_of_fit_ref 1.032
_refine_ls_hydrogen_treatment constr
_refine_ls_matrix_type full
_refine_ls_number_parameters 274
_refine_ls_number_reflns 4207
_refine_ls_number_restraints 8
_refine_ls_restrained_S_all 1.035
_refine_ls_R_factor_all 0.0859
_refine_ls_R_factor_gt 0.0594
_refine_ls_shift/su_max 0.001
_refine_ls_shift/su_mean 0.000
_refine_ls_structure_factor_coef Fsqd
_refine_ls_weighting_details 'w=1/[\s^2^(Fo^2^)+(0.0861P)^2^+20.5355P] where P=(Fo^2^+2Fc^2^)/3'
_refine_ls_weighting_scheme calc
_refine_ls_wR_factor_gt 0.1581
_refine_ls_wR_factor_ref 0.1789
_reflns_Friedel_coverage 0.000
_reflns_number_gt 3098
_reflns_number_total 4207
_reflns_threshold_expression 'I > 2\s(I)'
_cod_data_source_file d4ce00950a2.cif
_cod_data_source_block 2
_cod_depositor_comments 'Adding full bibliography for 7249567--7249573.cif.'
_cod_original_sg_symbol_H-M 'C 2/c'
_cod_database_code 7249568
_shelx_shelxl_version_number 2019/2
_shelx_space_group_comment
;
The symmetry employed for this shelxl refinement is uniquely defined
by the following loop, which should always be used as a source of
symmetry information in preference to the above space-group names.
They are only intended as comments.
;
_shelx_estimated_absorpt_t_min 0.713
_shelx_estimated_absorpt_t_max 0.849

loop_
_space_group_symop_operation_xyz
'x, y, z'
'-x, y, -z+1/2'
'x+1/2, y+1/2, z'
'-x+1/2, y+1/2, -z+1/2'
'-x, -y, -z'
'x, -y, z-1/2'
'-x+1/2, -y+1/2, -z'
'x+1/2, -y+1/2, z-1/2'

loop_
_atom_site_label
_atom_site_type_symbol
_atom_site_fract_x
_atom_site_fract_y
_atom_site_fract_z
_atom_site_U_iso_or_equiv
_atom_site_adp_type
_atom_site_occupancy
_atom_site_site_symmetry_order
_atom_site_calc_flag
_atom_site_refinement_flags_posn
_atom_site_refinement_flags_adp
_atom_site_refinement_flags_occupancy
_atom_site_disorder_assembly
_atom_site_disorder_group
Cu1 Cu 0.37754(2) 0.25311(7) 0.58426(4) 0.0380(2) Uani 1 1 d . . . . .
S1 S 0.41771(4) 0.41693(16) 0.43983(10) 0.0479(3) Uani 1 1 d . . . . .
O1 O 0.42088(10) 0.3007(5) 0.5200(3) 0.0561(10) Uani 1 1 d . . . . .
O2 O 0.45179(12) 0.4171(5) 0.3991(3) 0.0645(11) Uani 1 1 d . . . . .
O3 O 0.40685(14) 0.5601(5) 0.4747(3) 0.0695(12) Uani 1 1 d . . . . .
O4 O 0.28510(11) 0.3519(5) 0.7189(3) 0.0554(10) Uani 1 1 d . . . . .
O5 O 0.36226(11) 0.0169(4) 0.5161(3) 0.0567(9) Uani 1 1 d D U . . .
H5O H 0.339570 -0.013466 0.514588 0.085 Uiso 1 1 d R U . . .
N1 N 0.33724(12) 0.3342(5) 0.4678(3) 0.0399(9) Uani 1 1 d . . . . .
N2 N 0.30271(11) 0.3838(4) 0.4684(3) 0.0387(9) Uani 1 1 d . . . . .
N3 N 0.34167(13) 0.2726(5) 0.6743(3) 0.0479(11) Uani 1 1 d . . . . .
H3N H 0.352902 0.233565 0.738123 0.057 Uiso 1 1 d R U . . .
N4 N 0.22142(14) 0.5090(6) 0.5252(4) 0.0610(13) Uani 1 1 d . . . . .
N5 N 0.41986(11) 0.1724(5) 0.7012(3) 0.0395(9) Uani 1 1 d . . . . .
C1 C 0.34239(15) 0.3238(6) 0.3645(3) 0.0412(11) Uani 1 1 d . . . . .
C2 C 0.37803(15) 0.3573(6) 0.3424(4) 0.0423(11) Uani 1 1 d . . . . .
C3 C 0.38280(18) 0.3481(6) 0.2422(4) 0.0524(13) Uani 1 1 d . . . . .
H3 H 0.406600 0.372203 0.227614 0.063 Uiso 1 1 calc R U . . .
C4 C 0.3514(2) 0.3024(7) 0.1647(4) 0.0616(16) Uani 1 1 d . . . . .
H4 H 0.354108 0.295818 0.097805 0.074 Uiso 1 1 calc R U . . .
C5 C 0.3165(2) 0.2671(8) 0.1869(4) 0.0665(18) Uani 1 1 d . . . . .
H5 H 0.295705 0.236548 0.134574 0.080 Uiso 1 1 calc R U . . .
C6 C 0.31157(18) 0.2762(7) 0.2860(4) 0.0557(14) Uani 1 1 d . . . . .
H6 H 0.287773 0.250527 0.299942 0.067 Uiso 1 1 calc R U . . .
C7 C 0.28980(13) 0.3892(5) 0.5533(4) 0.0382(10) Uani 1 1 d . . . . .
C8 C 0.30795(15) 0.3324(6) 0.6538(4) 0.0413(11) Uani 1 1 d . . . . .
C9 C 0.25155(15) 0.4551(6) 0.5386(4) 0.0456(12) Uani 1 1 d . . . . .
C10 C 0.2983(2) 0.2973(9) 0.8214(5) 0.0709(19) Uani 1 1 d . . . . .
H10A H 0.279949 0.325520 0.860653 0.106 Uiso 1 1 calc R U . . .
H10B H 0.323358 0.339841 0.851705 0.106 Uiso 1 1 calc R U . . .
H10C H 0.300399 0.189982 0.820368 0.106 Uiso 1 1 calc R U . . .
C11 C 0.3796(2) -0.0452(10) 0.4373(5) 0.091(2) Uani 1 1 d D U . . .
H11A H 0.363937 -0.018832 0.371261 0.137 Uiso 1 1 calc R U . . .
H11B H 0.380971 -0.152423 0.443796 0.137 Uiso 1 1 calc R U . . .
H11C H 0.405466 -0.005406 0.444890 0.137 Uiso 1 1 calc R U . . .
C12 C 0.44322(18) 0.2681(6) 0.7626(4) 0.0561(15) Uani 1 1 d . . . . .
H12 H 0.439837 0.370343 0.749989 0.067 Uiso 1 1 calc R U . . .
C13 C 0.47245(17) 0.2211(6) 0.8449(4) 0.0501(13) Uani 1 1 d . . . . .
H13 H 0.487974 0.291371 0.886777 0.060 Uiso 1 1 calc R U . . .
C14 C 0.47835(13) 0.0711(6) 0.8642(3) 0.0371(10) Uani 1 1 d . . . . .
C15 C 0.45471(15) -0.0275(6) 0.7978(4) 0.0455(12) Uani 1 1 d . . . . .
H15 H 0.458319 -0.130366 0.806934 0.055 Uiso 1 1 calc R U . . .
C16 C 0.42583(15) 0.0261(6) 0.7182(4) 0.0444(12) Uani 1 1 d . . . . .
H16 H 0.410024 -0.041938 0.674933 0.053 Uiso 1 1 calc R U . . .
C17 C 0.50880(14) 0.0162(7) 0.9549(3) 0.0442(12) Uani 1 1 d . . . . .
H17A H 0.529066 0.091440 0.974101 0.053 Uiso 1 1 calc R U . . .
H17B H 0.520719 -0.074460 0.936318 0.053 Uiso 1 1 calc R U . . .
O6 O 0.4693(2) 0.6527(10) 0.6515(6) 0.142(3) Uani 1 1 d . . . . .
H61 H 0.455226 0.611101 0.597634 0.213 Uiso 1 1 d R U . . .
H62 H 0.488169 0.694615 0.630969 0.213 Uiso 1 1 d R U . . .

loop_
_atom_site_aniso_label
_atom_site_aniso_U_11
_atom_site_aniso_U_22
_atom_site_aniso_U_33
_atom_site_aniso_U_23
_atom_site_aniso_U_13
_atom_site_aniso_U_12
Cu1 0.0363(3) 0.0422(3) 0.0310(3) 0.0056(2) -0.0015(2) 0.0089(2)
S1 0.0480(7) 0.0485(7) 0.0454(7) 0.0062(6) 0.0073(6) 0.0011(6)
O1 0.0398(19) 0.075(3) 0.050(2) 0.0225(19) 0.0036(16) 0.0075(18)
O2 0.055(2) 0.077(3) 0.062(2) 0.014(2) 0.015(2) -0.004(2)
O3 0.080(3) 0.053(3) 0.073(3) -0.012(2) 0.013(2) -0.003(2)
O4 0.048(2) 0.077(3) 0.043(2) 0.0094(19) 0.0126(17) 0.0100(19)
O5 0.044(2) 0.050(2) 0.065(2) -0.0035(18) -0.0084(16) -0.0015(17)
N1 0.040(2) 0.044(2) 0.0330(19) 0.0039(17) 0.0017(16) 0.0068(18)
N2 0.036(2) 0.036(2) 0.039(2) -0.0002(17) -0.0003(17) 0.0060(16)
N3 0.046(2) 0.052(3) 0.042(2) 0.0115(19) 0.0039(19) 0.008(2)
N4 0.046(3) 0.073(3) 0.059(3) -0.004(3) 0.004(2) 0.017(3)
N5 0.040(2) 0.039(2) 0.0327(19) 0.0039(17) -0.0042(16) 0.0064(17)
C1 0.049(3) 0.040(3) 0.031(2) 0.006(2) 0.001(2) 0.013(2)
C2 0.050(3) 0.038(3) 0.037(2) 0.006(2) 0.007(2) 0.012(2)
C3 0.068(4) 0.047(3) 0.045(3) 0.008(2) 0.019(3) 0.016(3)
C4 0.080(4) 0.068(4) 0.035(3) -0.003(3) 0.011(3) 0.022(3)
C5 0.074(4) 0.078(5) 0.040(3) -0.014(3) -0.003(3) 0.014(3)
C6 0.054(3) 0.063(4) 0.044(3) -0.004(3) -0.003(2) 0.012(3)
C7 0.036(2) 0.038(3) 0.037(2) 0.0002(19) 0.0017(19) 0.0036(19)
C8 0.045(3) 0.039(3) 0.040(3) -0.001(2) 0.010(2) 0.000(2)
C9 0.046(3) 0.046(3) 0.043(3) -0.003(2) 0.006(2) 0.004(2)
C10 0.067(4) 0.103(5) 0.046(3) 0.015(3) 0.020(3) 0.011(4)
C11 0.091(3) 0.095(3) 0.091(2) -0.0080(18) 0.0274(19) 0.0025(18)
C12 0.076(4) 0.036(3) 0.044(3) 0.004(2) -0.012(3) 0.011(3)
C13 0.055(3) 0.042(3) 0.041(3) -0.004(2) -0.012(2) -0.001(2)
C14 0.031(2) 0.051(3) 0.026(2) 0.0079(19) 0.0023(17) 0.002(2)
C15 0.047(3) 0.039(3) 0.042(3) 0.010(2) -0.006(2) 0.003(2)
C16 0.047(3) 0.039(3) 0.038(2) 0.004(2) -0.008(2) -0.002(2)
C17 0.031(2) 0.062(3) 0.035(2) 0.010(2) -0.0013(19) 0.003(2)
O6 0.126(6) 0.173(8) 0.126(6) -0.053(5) 0.028(5) -0.038(5)

loop_
_atom_type_symbol
_atom_type_description
_atom_type_scat_dispersion_real
_atom_type_scat_dispersion_imag
_atom_type_scat_source
C C 0.0033 0.0016 'International Tables Vol C Tables 4.2.6.8 and 6.1.1.4'
H H 0.0000 0.0000 'International Tables Vol C Tables 4.2.6.8 and 6.1.1.4'
N N 0.0061 0.0033 'International Tables Vol C Tables 4.2.6.8 and 6.1.1.4'
O O 0.0106 0.0060 'International Tables Vol C Tables 4.2.6.8 and 6.1.1.4'
S S 0.1246 0.1234 'International Tables Vol C Tables 4.2.6.8 and 6.1.1.4'
Cu Cu 0.3201 1.2651 'International Tables Vol C Tables 4.2.6.8 and 6.1.1.4'

loop_
_geom_angle_atom_site_label_1
_geom_angle_atom_site_label_2
_geom_angle_atom_site_label_3
_geom_angle
_geom_angle_site_symmetry_1
_geom_angle_site_symmetry_3
_geom_angle_publ_flag
N3 Cu1 O1 159.2(2) . . ?
N3 Cu1 N1 90.61(17) . . ?
O1 Cu1 N1 93.39(15) . . ?
N3 Cu1 N5 90.84(17) . . ?
O1 Cu1 N5 85.01(15) . . ?
N1 Cu1 N5 178.39(17) . . ?
N3 Cu1 O5 101.73(17) . . ?
O1 Cu1 O5 98.86(17) . . ?
N1 Cu1 O5 87.79(15) . . ?
N5 Cu1 O5 92.59(15) . . ?
O2 S1 O3 115.7(3) . . ?
O2 S1 O1 110.7(2) . . ?
O3 S1 O1 111.3(3) . . ?
O2 S1 C2 107.8(2) . . ?
O3 S1 C2 106.5(3) . . ?
O1 S1 C2 104.0(2) . . ?
S1 O1 Cu1 122.5(2) . . ?
C8 O4 C10 118.6(4) . . ?
C11 O5 Cu1 122.6(4) . . ?
C11 O5 H5O 114.9 . . ?
Cu1 O5 H5O 115.8 . . ?
N2 N1 C1 110.9(4) . . ?
N2 N1 Cu1 128.1(3) . . ?
C1 N1 Cu1 120.5(3) . . ?
N1 N2 C7 122.0(4) . . ?
C8 N3 Cu1 127.6(4) . . ?
C8 N3 H3N 122.2 . . ?
Cu1 N3 H3N 110.2 . . ?
C12 N5 C16 118.1(4) . . ?
C12 N5 Cu1 119.3(3) . . ?
C16 N5 Cu1 122.5(3) . . ?
C2 C1 C6 119.1(5) . . ?
C2 C1 N1 121.0(4) . . ?
C6 C1 N1 119.8(5) . . ?
C1 C2 C3 120.8(5) . . ?
C1 C2 S1 120.4(4) . . ?
C3 C2 S1 118.8(4) . . ?
C4 C3 C2 119.0(6) . . ?
C4 C3 H3 120.5 . . ?
C2 C3 H3 120.5 . . ?
C5 C4 C3 120.1(5) . . ?
C5 C4 H4 120.0 . . ?
C3 C4 H4 120.0 . . ?
C4 C5 C6 121.2(6) . . ?
C4 C5 H5 119.4 . . ?
C6 C5 H5 119.4 . . ?
C5 C6 C1 119.7(6) . . ?
C5 C6 H6 120.1 . . ?
C1 C6 H6 120.1 . . ?
N2 C7 C9 113.3(4) . . ?
N2 C7 C8 128.9(4) . . ?
C9 C7 C8 117.7(4) . . ?
N3 C8 O4 126.1(5) . . ?
N3 C8 C7 122.4(5) . . ?
O4 C8 C7 111.5(4) . . ?
N4 C9 C7 178.5(6) . . ?
O4 C10 H10A 109.5 . . ?
O4 C10 H10B 109.5 . . ?
H10A C10 H10B 109.5 . . ?
O4 C10 H10C 109.5 . . ?
H10A C10 H10C 109.5 . . ?
H10B C10 H10C 109.5 . . ?
O5 C11 H11A 109.5 . . ?
O5 C11 H11B 109.5 . . ?
H11A C11 H11B 109.5 . . ?
O5 C11 H11C 109.5 . . ?
H11A C11 H11C 109.5 . . ?
H11B C11 H11C 109.5 . . ?
N5 C12 C13 122.5(5) . . ?
N5 C12 H12 118.7 . . ?
C13 C12 H12 118.7 . . ?
C14 C13 C12 119.8(5) . . ?
C14 C13 H13 120.1 . . ?
C12 C13 H13 120.1 . . ?
C13 C14 C15 117.2(4) . . ?
C13 C14 C17 121.3(5) . . ?
C15 C14 C17 121.6(5) . . ?
C16 C15 C14 120.3(5) . . ?
C16 C15 H15 119.9 . . ?
C14 C15 H15 119.9 . . ?
N5 C16 C15 122.1(5) . . ?
N5 C16 H16 119.0 . . ?
C15 C16 H16 119.0 . . ?
C14 C17 C17 111.4(5) . 5_657 ?
C14 C17 H17A 109.4 . . ?
C17 C17 H17A 109.4 5_657 . ?
C14 C17 H17B 109.4 . . ?
C17 C17 H17B 109.4 5_657 . ?
H17A C17 H17B 108.0 . . ?
H61 O6 H62 104.6 . . ?

loop_
_geom_bond_atom_site_label_1
_geom_bond_atom_site_label_2
_geom_bond_distance
_geom_bond_site_symmetry_2
_geom_bond_publ_flag
Cu1 N3 1.954(5) . ?
Cu1 O1 1.971(4) . ?
Cu1 N1 1.988(4) . ?
Cu1 N5 2.029(4) . ?
Cu1 O5 2.310(4) . ?
S1 O2 1.433(4) . ?
S1 O3 1.443(4) . ?
S1 O1 1.482(4) . ?
S1 C2 1.760(5) . ?
O4 C8 1.333(6) . ?
O4 C10 1.434(7) . ?
O5 C11 1.453(2) . ?
O5 H5O 0.8399 . ?
N1 N2 1.297(5) . ?
N1 C1 1.448(6) . ?
N2 C7 1.327(6) . ?
N3 C8 1.272(6) . ?
N3 H3N 0.9256 . ?
N4 C9 1.140(7) . ?
N5 C12 1.330(7) . ?
N5 C16 1.332(6) . ?
C1 C2 1.389(7) . ?
C1 C6 1.392(7) . ?
C2 C3 1.401(7) . ?
C3 C4 1.392(9) . ?
C3 H3 0.9300 . ?
C4 C5 1.368(10) . ?
C4 H4 0.9300 . ?
C5 C6 1.388(8) . ?
C5 H5 0.9300 . ?
C6 H6 0.9300 . ?
C7 C9 1.441(7) . ?
C7 C8 1.446(7) . ?
C10 H10A 0.9600 . ?
C10 H10B 0.9600 . ?
C10 H10C 0.9600 . ?
C11 H11A 0.9600 . ?
C11 H11B 0.9600 . ?
C11 H11C 0.9600 . ?
C12 C13 1.388(7) . ?
C12 H12 0.9300 . ?
C13 C14 1.369(7) . ?
C13 H13 0.9300 . ?
C14 C15 1.384(7) . ?
C14 C17 1.506(6) . ?
C15 C16 1.379(6) . ?
C15 H15 0.9300 . ?
C16 H16 0.9300 . ?
C17 C17 1.516(9) 5_657 ?
C17 H17A 0.9700 . ?
C17 H17B 0.9700 . ?
O6 H61 0.8616 . ?
O6 H62 0.8620 . ?

loop_
_geom_torsion_atom_site_label_1
_geom_torsion_atom_site_label_2
_geom_torsion_atom_site_label_3
_geom_torsion_atom_site_label_4
_geom_torsion
_geom_torsion_site_symmetry_1
_geom_torsion_site_symmetry_2
_geom_torsion_site_symmetry_3
_geom_torsion_site_symmetry_4
_geom_torsion_publ_flag
O2 S1 O1 Cu1 -173.9(3) . . . . ?
O3 S1 O1 Cu1 56.0(4) . . . . ?
C2 S1 O1 Cu1 -58.3(3) . . . . ?
C1 N1 N2 C7 173.3(4) . . . . ?
Cu1 N1 N2 C7 1.5(7) . . . . ?
N2 N1 C1 C2 143.2(5) . . . . ?
Cu1 N1 C1 C2 -44.3(6) . . . . ?
N2 N1 C1 C6 -38.4(6) . . . . ?
Cu1 N1 C1 C6 134.2(4) . . . . ?
C6 C1 C2 C3 2.0(7) . . . . ?
N1 C1 C2 C3 -179.5(4) . . . . ?
C6 C1 C2 S1 -179.7(4) . . . . ?
N1 C1 C2 S1 -1.2(6) . . . . ?
O2 S1 C2 C1 169.9(4) . . . . ?
O3 S1 C2 C1 -65.3(5) . . . . ?
O1 S1 C2 C1 52.3(5) . . . . ?
O2 S1 C2 C3 -11.8(5) . . . . ?
O3 S1 C2 C3 113.0(4) . . . . ?
O1 S1 C2 C3 -129.3(4) . . . . ?
C1 C2 C3 C4 -1.0(8) . . . . ?
S1 C2 C3 C4 -179.4(4) . . . . ?
C2 C3 C4 C5 0.0(9) . . . . ?
C3 C4 C5 C6 0.1(10) . . . . ?
C4 C5 C6 C1 0.9(9) . . . . ?
C2 C1 C6 C5 -1.9(8) . . . . ?
N1 C1 C6 C5 179.6(5) . . . . ?
N1 N2 C7 C9 177.0(4) . . . . ?
N1 N2 C7 C8 -6.3(8) . . . . ?
Cu1 N3 C8 O4 -175.8(4) . . . . ?
Cu1 N3 C8 C7 3.9(8) . . . . ?
C10 O4 C8 N3 -2.2(8) . . . . ?
C10 O4 C8 C7 178.1(5) . . . . ?
N2 C7 C8 N3 3.6(8) . . . . ?
C9 C7 C8 N3 -179.8(5) . . . . ?
N2 C7 C8 O4 -176.7(5) . . . . ?
C9 C7 C8 O4 -0.1(6) . . . . ?
C16 N5 C12 C13 -2.1(9) . . . . ?
Cu1 N5 C12 C13 179.1(5) . . . . ?
N5 C12 C13 C14 0.9(10) . . . . ?
C12 C13 C14 C15 1.2(8) . . . . ?
C12 C13 C14 C17 -177.8(5) . . . . ?
C13 C14 C15 C16 -2.0(8) . . . . ?
C17 C14 C15 C16 176.9(5) . . . . ?
C12 N5 C16 C15 1.3(8) . . . . ?
Cu1 N5 C16 C15 179.9(4) . . . . ?
C14 C15 C16 N5 0.9(8) . . . . ?
C13 C14 C17 C17 95.5(7) . . . 5_657 ?
C15 C14 C17 C17 -83.4(7) . . . 5_657 ?
